data_7248688
loop_
_publ_author_name
'Yuan, Guo-Jun'
'Pan, Xue-Wei'
'Gao, Yan'
'Jiang, You-Fang'
'Li, Li'
'Ren, Xiao-Ming'

_publ_section_title
;
 Comprehensively understanding the distinct properties of crystal
 structure, phase transition and dielectrics in [M(crown)n]ReO4 (M+ = Na+,
 K+, NH4+; crown = 15-crown-5, 18-crown-6; n = 1 or 2)
;
_journal_issue 27
_journal_name_full CrystEngComm
_journal_page_first 3704
_journal_page_last 3713
_journal_paper_doi 10.1039/D4CE00435C
_journal_volume 26
_journal_year 2024
_chemical_formula_moiety '0.5(C48 H96 K4 O40 Re4)'
_chemical_formula_sum 'C24 H48 K2 O20 Re2'
_chemical_formula_weight 1107.22
_space_group_crystal_system orthorhombic
_space_group_IT_number 57
_space_group_name_Hall '-P 2c 2b'
_space_group_name_H-M_alt 'P b c m'
_atom_sites_solution_hydrogens geom
_audit_creation_date 2024-02-02
_audit_creation_method
;
Olex2 1.5
(compiled 2023.02.24 svn.rf166f9f3 for OlexSys, GUI svn.r6748)
;
_audit_update_record
;
2024-02-02 deposited with the CCDC.	2024-05-24 downloaded from the CCDC.
;
_cell_angle_alpha 90
_cell_angle_beta 90
_cell_angle_gamma 90
_cell_formula_units_Z 2
_cell_length_a 8.3113(2)
_cell_length_b 15.5506(4)
_cell_length_c 14.6792(4)
_cell_measurement_reflns_used 9788
_cell_measurement_temperature 108(2)
_cell_measurement_theta_max 26.42
_cell_measurement_theta_min 2.62
_cell_volume 1897.22(8)
_computing_cell_refinement 'SAINT V8.40A (Bruker, 2019)'
_computing_data_reduction 'SAINT V8.40A (Bruker, 2019)'
_computing_molecular_graphics 'Olex2 1.5 (Dolomanov et al., 2009)'
_computing_publication_material 'Olex2 1.5 (Dolomanov et al., 2009)'
_computing_structure_refinement 'SHELXL 2018/3 (Sheldrick, 2015)'
_diffrn_ambient_temperature 108.15
_diffrn_measured_fraction_theta_full 0.990
_diffrn_measured_fraction_theta_max 0.990
_diffrn_measurement_device_type 'Bruker APEX-II CCD'
_diffrn_measurement_method '\f and \w scans'
_diffrn_radiation_type MoK\a
_diffrn_radiation_wavelength 0.71073
_diffrn_reflns_av_R_equivalents 0.0848
_diffrn_reflns_av_unetI/netI 0.0424
_diffrn_reflns_Laue_measured_fraction_full 0.990
_diffrn_reflns_Laue_measured_fraction_max 0.990
_diffrn_reflns_limit_h_max 9
_diffrn_reflns_limit_h_min -9
_diffrn_reflns_limit_k_max 18
_diffrn_reflns_limit_k_min -18
_diffrn_reflns_limit_l_max 17
_diffrn_reflns_limit_l_min -17
_diffrn_reflns_number 13918
_diffrn_reflns_point_group_measured_fraction_full 0.990
_diffrn_reflns_point_group_measured_fraction_max 0.990
_diffrn_reflns_theta_full 25.000
_diffrn_reflns_theta_max 25.000
_diffrn_reflns_theta_min 2.620
_diffrn_standards_number 0
_exptl_absorpt_coefficient_mu 6.668
_exptl_absorpt_correction_T_max 0.7454
_exptl_absorpt_correction_T_min 0.3664
_exptl_absorpt_correction_type multi-scan
_exptl_absorpt_process_details
;
SADABS-2016/2 (Bruker,2016/2) was used for absorption correction.
wR2(int) was 0.1120 before and 0.0778 after correction.
The Ratio of minimum to maximum transmission is 0.4915.
The \l/2 correction factor is Not present.
;
_exptl_crystal_colour clear
_exptl_crystal_colour_lustre clear
_exptl_crystal_density_diffrn 1.938
_exptl_crystal_description block
_exptl_crystal_F_000 1080
_exptl_crystal_size_max 0.2
_exptl_crystal_size_mid 0.15
_exptl_crystal_size_min 0.1
_refine_diff_density_max 1.835
_refine_diff_density_min -3.299
_refine_diff_density_rms 0.221
_refine_ls_extinction_method none
_refine_ls_goodness_of_fit_ref 1.312
_refine_ls_hydrogen_treatment constr
_refine_ls_matrix_type full
_refine_ls_number_parameters 211
_refine_ls_number_reflns 1721
_refine_ls_number_restraints 375
_refine_ls_restrained_S_all 1.178
_refine_ls_R_factor_all 0.0451
_refine_ls_R_factor_gt 0.0437
_refine_ls_shift/su_max 0.000
_refine_ls_shift/su_mean 0.000
_refine_ls_structure_factor_coef Fsqd
_refine_ls_weighting_details 'w=1/[\s^2^(Fo^2^)+48.7244P] where P=(Fo^2^+2Fc^2^)/3'
_refine_ls_weighting_scheme calc
_refine_ls_wR_factor_gt 0.1220
_refine_ls_wR_factor_ref 0.1226
_reflns_Friedel_coverage 0.000
_reflns_number_gt 1661
_reflns_number_total 1721
_reflns_threshold_expression 'I > 2\s(I)'
_cod_data_source_file d4ce00435c2.cif
_cod_data_source_block 1
_cod_depositor_comments 'Adding full bibliography for 7248686--7248690.cif.'
_cod_database_code 7248688
_shelx_shelxl_version_number 2018/3
_shelx_space_group_comment
;
The symmetry employed for this shelxl refinement is uniquely defined
by the following loop, which should always be used as a source of
symmetry information in preference to the above space-group names.
They are only intended as comments.
;
_shelx_estimated_absorpt_t_max 0.555
_shelx_estimated_absorpt_t_min 0.349
_olex2_refinement_description
;
1. Fixed Uiso
 At 1.2 times of:
  All C(H,H) groups
2. Restrained distances
 O7-O8 \\sim O7-O9 \\sim O7-O10 \\sim O8-O9 \\sim O8-O10 \\sim O9-O10
 with sigma of 0.02
3. Uiso/Uaniso restraints and constraints
O1 \\sim O2 \\sim O3 \\sim O4 \\sim O5 \\sim O6 \\sim C1 \\sim C2 \\sim C3
\\sim C4 \\sim C5 \\sim C6 \\sim C7 \\sim C8 \\sim C9 \\sim C10 \\sim C11 \\sim
C12: within 3.5A with sigma of 0.001 and sigma for terminal atoms of 0.002
within 3.5A
Uanis(O5) \\sim Ueq, Uanis(O6) \\sim Ueq, Uanis(O1) \\sim Ueq, Uanis(O2) \\sim
Ueq, Uanis(O3) \\sim Ueq, Uanis(O4) \\sim Ueq, Uanis(C9) \\sim Ueq, Uanis(C10)
\\sim Ueq, Uanis(C11) \\sim Ueq, Uanis(C12) \\sim Ueq, Uanis(C1) \\sim Ueq,
Uanis(C2) \\sim Ueq, Uanis(C3) \\sim Ueq, Uanis(C4) \\sim Ueq, Uanis(C5) \\sim
Ueq, Uanis(C6) \\sim Ueq, Uanis(C7) \\sim Ueq, Uanis(C8) \\sim Ueq: with sigma
of 0.1 and sigma for terminal atoms of 0.2
4. Others
 Fixed Sof: O1(0.5) O2(0.5) O3(0.5) O4(0.5) O5(0.5) O6(0.5) O7(0.5) O8(0.5)
 O9(0.5) O10(0.5) C1(0.5) H1A(0.5) H1B(0.5) C2(0.5) H2A(0.5) H2B(0.5) C3(0.5)
 H3A(0.5) H3B(0.5) C4(0.5) H4A(0.5) H4B(0.5) C5(0.5) H5A(0.5) H5B(0.5) C6(0.5)
 H6A(0.5) H6B(0.5) C7(0.5) H7A(0.5) H7B(0.5) C8(0.5) H8A(0.5) H8B(0.5) C9(0.5)
 H9A(0.5) H9B(0.5) C10(0.5) H10A(0.5) H10B(0.5) C11(0.5) H11A(0.5) H11B(0.5)
 C12(0.5) H12A(0.5) H12B(0.5)
5.a Secondary CH2 refined with riding coordinates:
 C1(H1A,H1B), C2(H2A,H2B), C3(H3A,H3B), C4(H4A,H4B), C5(H5A,H5B), C6(H6A,H6B),
 C7(H7A,H7B), C8(H8A,H8B), C9(H9A,H9B), C10(H10A,H10B), C11(H11A,H11B),
 C12(H12A,H12B)
;
_olex2_submission_special_instructions 'No special instructions were received'

loop_
_space_group_symop_operation_xyz
'x, y, z'
'-x, -y, z+1/2'
'x, -y+1/2, -z'
'-x, y+1/2, -z+1/2'
'-x, -y, -z'
'x, y, -z-1/2'
'-x, y-1/2, z'
'x, -y-1/2, z-1/2'

loop_
_atom_site_label
_atom_site_type_symbol
_atom_site_fract_x
_atom_site_fract_y
_atom_site_fract_z
_atom_site_U_iso_or_equiv
_atom_site_adp_type
_atom_site_occupancy
_atom_site_site_symmetry_order
_atom_site_calc_flag
_atom_site_refinement_flags_posn
_atom_site_refinement_flags_adp
_atom_site_refinement_flags_occupancy
_atom_site_disorder_assembly
_atom_site_disorder_group
Re1 Re 0.31357(7) 0.36820(3) 0.250000 0.0146(2) Uani 1 2 d S T P . .
K1 K 0.5100(4) 0.6092(2) 0.250000 0.0218(7) Uani 1 2 d S T P . .
O1 O 0.8159(18) 0.5413(10) 0.2934(10) 0.0225(9) Uani 0.5 1 d . U P A -1
O2 O 0.7223(18) 0.5864(9) 0.1107(10) 0.0226(9) Uani 0.5 1 d . U P A -1
O3 O 0.4557(18) 0.6938(9) 0.0931(10) 0.0226(9) Uani 0.5 1 d . U P A -1
O4 O 0.2041(17) 0.6856(9) 0.2243(8) 0.0225(9) Uani 0.5 1 d . U P A -1
O5 O 0.2944(17) 0.6419(9) 0.4050(10) 0.0224(9) Uani 0.5 1 d . U P A -1
O6 O 0.5747(18) 0.5415(9) 0.4298(10) 0.0225(9) Uani 0.5 1 d . U P A -1
O7 O 0.4856(15) 0.4289(8) 0.2729(7) 0.023(4) Uani 0.5 1 d D . P A -1
O8 O 0.1980(16) 0.3584(11) 0.3464(10) 0.036(4) Uani 0.5 1 d D . P A -1
O9 O 0.2017(17) 0.4217(10) 0.1665(9) 0.035(4) Uani 0.5 1 d D . P A -1
O10 O 0.3677(18) 0.2676(8) 0.2095(10) 0.035(4) Uani 0.5 1 d D . P A -1
C1 C 0.879(3) 0.4998(14) 0.2153(14) 0.0226(10) Uani 0.5 1 d . U P A -1
H1A H 0.810965 0.450195 0.198023 0.027 Uiso 0.5 1 calc R U P A -1
H1B H 0.989606 0.478750 0.227360 0.027 Uiso 0.5 1 calc R U P A -1
C2 C 0.881(3) 0.5677(14) 0.1385(15) 0.0226(10) Uani 0.5 1 d . U P A -1
H2A H 0.933189 0.620857 0.160574 0.027 Uiso 0.5 1 calc R U P A -1
H2B H 0.942992 0.545701 0.086020 0.027 Uiso 0.5 1 calc R U P A -1
C3 C 0.722(3) 0.6575(14) 0.0481(15) 0.0226(10) Uani 0.5 1 d . U P A -1
H3A H 0.793205 0.645340 -0.004327 0.027 Uiso 0.5 1 calc R U P A -1
H3B H 0.760189 0.710399 0.078735 0.027 Uiso 0.5 1 calc R U P A -1
C4 C 0.546(3) 0.6690(14) 0.0156(15) 0.0226(10) Uani 0.5 1 d . U P A -1
H4A H 0.539173 0.713771 -0.032171 0.027 Uiso 0.5 1 calc R U P A -1
H4B H 0.503619 0.614345 -0.009672 0.027 Uiso 0.5 1 calc R U P A -1
C5 C 0.286(3) 0.7040(14) 0.0715(15) 0.0225(10) Uani 0.5 1 d . U P A -1
H5A H 0.235515 0.647365 0.059519 0.027 Uiso 0.5 1 calc R U P A -1
H5B H 0.272060 0.740581 0.016856 0.027 Uiso 0.5 1 calc R U P A -1
C6 C 0.209(3) 0.7457(14) 0.1528(15) 0.0225(10) Uani 0.5 1 d . U P A -1
H6A H 0.271902 0.796807 0.171419 0.027 Uiso 0.5 1 calc R U P A -1
H6B H 0.098405 0.764699 0.137434 0.027 Uiso 0.5 1 calc R U P A -1
C7 C 0.121(3) 0.7169(14) 0.3033(14) 0.0225(10) Uani 0.5 1 d . U P A -1
H7A H 0.007308 0.728621 0.288400 0.027 Uiso 0.5 1 calc R U P A -1
H7B H 0.171443 0.771015 0.324665 0.027 Uiso 0.5 1 calc R U P A -1
C8 C 0.132(3) 0.6499(13) 0.3759(15) 0.0225(10) Uani 0.5 1 d . U P A -1
H8A H 0.063037 0.666222 0.428101 0.027 Uiso 0.5 1 calc R U P A -1
H8B H 0.093347 0.594053 0.351899 0.027 Uiso 0.5 1 calc R U P A -1
C9 C 0.311(3) 0.5831(13) 0.4764(15) 0.0224(10) Uani 0.5 1 d . U P A -1
H9A H 0.273144 0.525595 0.456710 0.027 Uiso 0.5 1 calc R U P A -1
H9B H 0.244620 0.601532 0.529042 0.027 Uiso 0.5 1 calc R U P A -1
C10 C 0.485(3) 0.5791(14) 0.5032(16) 0.0224(10) Uani 0.5 1 d . U P A -1
H10A H 0.525595 0.637688 0.516004 0.027 Uiso 0.5 1 calc R U P A -1
H10B H 0.497484 0.543962 0.558956 0.027 Uiso 0.5 1 calc R U P A -1
C11 C 0.739(3) 0.5304(14) 0.4490(15) 0.0225(10) Uani 0.5 1 d . U P A -1
H11A H 0.753498 0.495288 0.504644 0.027 Uiso 0.5 1 calc R U P A -1
H11B H 0.791719 0.586856 0.458573 0.027 Uiso 0.5 1 calc R U P A -1
C12 C 0.813(3) 0.4847(14) 0.3666(14) 0.0225(10) Uani 0.5 1 d . U P A -1
H12A H 0.923176 0.465447 0.381123 0.027 Uiso 0.5 1 calc R U P A -1
H12B H 0.747501 0.433526 0.350854 0.027 Uiso 0.5 1 calc R U P A -1

loop_
_atom_site_aniso_label
_atom_site_aniso_U_11
_atom_site_aniso_U_22
_atom_site_aniso_U_33
_atom_site_aniso_U_23
_atom_site_aniso_U_13
_atom_site_aniso_U_12
Re1 0.0180(3) 0.0116(3) 0.0143(3) 0.000 0.000 0.0006(2)
K1 0.0189(16) 0.0166(15) 0.0300(18) 0.000 0.000 0.0005(12)
O1 0.024(2) 0.023(2) 0.020(2) -0.0001(17) -0.0009(18) -0.0002(17)
O2 0.024(2) 0.023(2) 0.020(2) -0.0001(17) -0.0009(18) -0.0002(17)
O3 0.024(2) 0.023(2) 0.020(2) -0.0001(17) -0.0010(18) -0.0001(17)
O4 0.024(2) 0.023(2) 0.020(2) 0.0000(17) -0.0010(18) -0.0001(17)
O5 0.024(2) 0.023(2) 0.020(2) 0.0000(17) -0.0010(18) -0.0002(17)
O6 0.024(2) 0.023(2) 0.020(2) -0.0001(17) -0.0010(18) -0.0001(17)
O7 0.029(8) 0.032(7) 0.009(11) 0.000(5) 0.004(5) -0.019(6)
O8 0.020(8) 0.046(11) 0.042(11) 0.013(9) 0.013(8) 0.005(8)
O9 0.043(11) 0.039(10) 0.023(9) 0.010(8) 0.018(8) 0.023(8)
O10 0.046(10) 0.027(9) 0.033(8) -0.011(7) -0.006(8) 0.016(7)
C1 0.024(2) 0.023(2) 0.020(2) -0.0002(18) -0.0009(18) -0.0001(18)
C2 0.024(2) 0.023(2) 0.020(2) -0.0002(18) -0.0009(18) -0.0002(18)
C3 0.024(2) 0.023(2) 0.020(2) -0.0001(18) -0.0009(18) -0.0002(18)
C4 0.024(2) 0.023(2) 0.020(2) -0.0001(18) -0.0009(18) -0.0001(18)
C5 0.024(2) 0.023(2) 0.020(2) 0.0000(18) -0.0010(18) -0.0001(18)
C6 0.024(2) 0.023(2) 0.020(2) 0.0000(18) -0.0010(18) -0.0001(18)
C7 0.024(2) 0.023(2) 0.020(2) 0.0000(18) -0.0010(18) -0.0001(18)
C8 0.024(2) 0.023(2) 0.020(2) 0.0000(18) -0.0010(18) -0.0001(18)
C9 0.024(2) 0.023(2) 0.020(2) 0.0000(18) -0.0009(18) -0.0002(18)
C10 0.024(2) 0.023(2) 0.020(2) 0.0000(18) -0.0010(18) -0.0001(18)
C11 0.024(2) 0.023(2) 0.020(2) -0.0001(18) -0.0010(18) -0.0001(18)
C12 0.024(2) 0.023(2) 0.020(2) -0.0001(18) -0.0009(18) -0.0001(18)

loop_
_atom_type_symbol
_atom_type_description
_atom_type_scat_dispersion_real
_atom_type_scat_dispersion_imag
_atom_type_scat_source
C C 0.0033 0.0016 'International Tables Vol C Tables 4.2.6.8 and 6.1.1.4'
H H 0.0000 0.0000 'International Tables Vol C Tables 4.2.6.8 and 6.1.1.4'
K K 0.2009 0.2494 'International Tables Vol C Tables 4.2.6.8 and 6.1.1.4'
O O 0.0106 0.0060 'International Tables Vol C Tables 4.2.6.8 and 6.1.1.4'
Re Re -1.0185 7.2310 'International Tables Vol C Tables 4.2.6.8 and 6.1.1.4'

loop_
_geom_angle_atom_site_label_1
_geom_angle_atom_site_label_2
_geom_angle_atom_site_label_3
_geom_angle
_geom_angle_site_symmetry_1
_geom_angle_site_symmetry_3
_geom_angle_publ_flag
O7 Re1 O9 108.2(6) . . ?
O8 Re1 O7 110.3(6) . . ?
O8 Re1 O9 108.8(6) . . ?
O8 Re1 O10 110.4(7) . . ?
O10 Re1 O7 109.9(6) . . ?
O10 Re1 O9 109.1(6) . . ?
O1 K1 O4 174.1(4) . . ?
O1 K1 O5 116.0(4) . . ?
O1 K1 O6 59.4(4) . . ?
O1 K1 O7 70.6(4) . . ?
O1 K1 C3 79.6(5) . . ?
O1 K1 C5 142.9(5) . . ?
O2 K1 O1 62.5(4) . . ?
O2 K1 O4 122.4(4) . . ?
O2 K1 O5 176.4(4) . . ?
O2 K1 O6 121.1(4) . . ?
O2 K1 O7 90.4(4) . . ?
O2 K1 C3 22.2(5) . . ?
O2 K1 C5 80.8(5) . . ?
O3 K1 O1 121.8(5) . . ?
O3 K1 O2 61.9(4) . . ?
O3 K1 O4 62.0(4) . . ?
O3 K1 O5 118.4(4) . . ?
O3 K1 O6 172.1(4) . . ?
O3 K1 O7 125.0(4) . . ?
O3 K1 C3 42.3(5) . . ?
O3 K1 C5 22.2(5) . . ?
O4 K1 O5 58.9(4) . . ?
O4 K1 O6 116.2(4) . . ?
O4 K1 C3 104.3(4) . . ?
O4 K1 C5 41.7(4) . . ?
O5 K1 C3 156.5(5) . . ?
O5 K1 C5 100.3(4) . . ?
O6 K1 O5 58.0(4) . . ?
O6 K1 C3 138.7(5) . . ?
O6 K1 C5 157.7(5) . . ?
O7 K1 O4 111.6(4) . . ?
O7 K1 O5 92.1(4) . . ?
O7 K1 O6 62.9(4) . . ?
O7 K1 C3 110.3(4) . . ?
O7 K1 C5 117.6(4) . . ?
C3 K1 C5 63.4(5) . . ?
C1 O1 K1 108.8(12) . . ?
C12 O1 K1 113.1(12) . . ?
C12 O1 C1 110.2(14) . . ?
C2 O2 K1 114.5(12) . . ?
C2 O2 C3 110.3(16) . . ?
C3 O2 K1 112.2(12) . . ?
C4 O3 K1 117.8(12) . . ?
C4 O3 C5 111.5(16) . . ?
C5 O3 K1 113.7(11) . . ?
C6 O4 K1 110.7(11) . . ?
C6 O4 C7 113.1(15) . . ?
C7 O4 K1 117.7(11) . . ?
C8 O5 K1 111.2(12) . . ?
C9 O5 K1 114.1(12) . . ?
C9 O5 C8 112.0(16) . . ?
C10 O6 K1 116.1(12) . . ?
C11 O6 K1 114.1(12) . . ?
C11 O6 C10 113.9(16) . . ?
Re1 O7 K1 124.8(7) . . ?
O1 C1 H1A 110.5 . . ?
O1 C1 H1B 110.5 . . ?
O1 C1 C2 106.3(16) . . ?
H1A C1 H1B 108.7 . . ?
C2 C1 H1A 110.5 . . ?
C2 C1 H1B 110.5 . . ?
O2 C2 C1 110.3(18) . . ?
O2 C2 H2A 109.6 . . ?
O2 C2 H2B 109.6 . . ?
C1 C2 H2A 109.6 . . ?
C1 C2 H2B 109.6 . . ?
H2A C2 H2B 108.1 . . ?
K1 C3 H3A 155.7 . . ?
K1 C3 H3B 87.5 . . ?
O2 C3 K1 45.6(9) . . ?
O2 C3 H3A 110.4 . . ?
O2 C3 H3B 110.4 . . ?
O2 C3 C4 106.7(17) . . ?
H3A C3 H3B 108.6 . . ?
C4 C3 K1 79.1(11) . . ?
C4 C3 H3A 110.4 . . ?
C4 C3 H3B 110.4 . . ?
O3 C4 C3 106.4(17) . . ?
O3 C4 H4A 110.5 . . ?
O3 C4 H4B 110.5 . . ?
C3 C4 H4A 110.5 . . ?
C3 C4 H4B 110.5 . . ?
H4A C4 H4B 108.6 . . ?
K1 C5 H5A 89.0 . . ?
K1 C5 H5B 154.1 . . ?
O3 C5 K1 44.1(9) . . ?
O3 C5 H5A 110.4 . . ?
O3 C5 H5B 110.4 . . ?
O3 C5 C6 106.7(17) . . ?
H5A C5 H5B 108.6 . . ?
C6 C5 K1 79.4(12) . . ?
C6 C5 H5A 110.4 . . ?
C6 C5 H5B 110.4 . . ?
O4 C6 C5 108.6(17) . . ?
O4 C6 H6A 110.0 . . ?
O4 C6 H6B 110.0 . . ?
C5 C6 H6A 110.0 . . ?
C5 C6 H6B 110.0 . . ?
H6A C6 H6B 108.4 . . ?
O4 C7 H7A 110.1 . . ?
O4 C7 H7B 110.1 . . ?
O4 C7 C8 108.2(16) . . ?
H7A C7 H7B 108.4 . . ?
C8 C7 H7A 110.1 . . ?
C8 C7 H7B 110.1 . . ?
O5 C8 C7 109.3(18) . . ?
O5 C8 H8A 109.8 . . ?
O5 C8 H8B 109.8 . . ?
C7 C8 H8A 109.8 . . ?
C7 C8 H8B 109.8 . . ?
H8A C8 H8B 108.3 . . ?
O5 C9 H9A 110.0 . . ?
O5 C9 H9B 110.0 . . ?
O5 C9 C10 108.4(17) . . ?
H9A C9 H9B 108.4 . . ?
C10 C9 H9A 110.0 . . ?
C10 C9 H9B 110.0 . . ?
O6 C10 C9 108.8(18) . . ?
O6 C10 H10A 109.9 . . ?
O6 C10 H10B 109.9 . . ?
C9 C10 H10A 109.9 . . ?
C9 C10 H10B 109.9 . . ?
H10A C10 H10B 108.3 . . ?
O6 C11 H11A 110.4 . . ?
O6 C11 H11B 110.4 . . ?
O6 C11 C12 106.6(17) . . ?
H11A C11 H11B 108.6 . . ?
C12 C11 H11A 110.4 . . ?
C12 C11 H11B 110.4 . . ?
O1 C12 C11 109.0(17) . . ?
O1 C12 H12A 109.9 . . ?
O1 C12 H12B 109.9 . . ?
C11 C12 H12A 109.9 . . ?
C11 C12 H12B 109.9 . . ?
H12A C12 H12B 108.3 . . ?

loop_
_geom_bond_atom_site_label_1
_geom_bond_atom_site_label_2
_geom_bond_distance
_geom_bond_site_symmetry_2
_geom_bond_publ_flag
Re1 O7 1.746(12) . ?
Re1 O8 1.717(13) . ?
Re1 O9 1.749(13) . ?
Re1 O10 1.732(12) . ?
K1 O1 2.826(16) . ?
K1 O2 2.724(15) . ?
K1 O3 2.690(15) . ?
K1 O4 2.833(15) . ?
K1 O5 2.941(15) . ?
K1 O6 2.892(15) . ?
K1 O7 2.831(13) . ?
K1 C3 3.53(2) . ?
K1 C5 3.54(2) . ?
O1 C1 1.42(2) . ?
O1 C12 1.39(3) . ?
O2 C2 1.41(3) . ?
O2 C3 1.44(3) . ?
O3 C4 1.41(3) . ?
O3 C5 1.46(3) . ?
O4 C6 1.41(3) . ?
O4 C7 1.43(2) . ?
O5 C8 1.42(3) . ?
O5 C9 1.40(3) . ?
O6 C10 1.43(3) . ?
O6 C11 1.41(3) . ?
C1 H1A 0.9900 . ?
C1 H1B 0.9900 . ?
C1 C2 1.54(3) . ?
C2 H2A 0.9900 . ?
C2 H2B 0.9900 . ?
C3 H3A 0.9900 . ?
C3 H3B 0.9900 . ?
C3 C4 1.55(3) . ?
C4 H4A 0.9900 . ?
C4 H4B 0.9900 . ?
C5 H5A 0.9900 . ?
C5 H5B 0.9900 . ?
C5 C6 1.50(3) . ?
C6 H6A 0.9900 . ?
C6 H6B 0.9900 . ?
C7 H7A 0.9900 . ?
C7 H7B 0.9900 . ?
C7 C8 1.49(3) . ?
C8 H8A 0.9900 . ?
C8 H8B 0.9900 . ?
C9 H9A 0.9900 . ?
C9 H9B 0.9900 . ?
C9 C10 1.50(3) . ?
C10 H10A 0.9900 . ?
C10 H10B 0.9900 . ?
C11 H11A 0.9900 . ?
C11 H11B 0.9900 . ?
C11 C12 1.53(3) . ?
C12 H12A 0.9900 . ?
C12 H12B 0.9900 . ?

loop_
_geom_torsion_atom_site_label_1
_geom_torsion_atom_site_label_2
_geom_torsion_atom_site_label_3
_geom_torsion_atom_site_label_4
_geom_torsion
_geom_torsion_site_symmetry_1
_geom_torsion_site_symmetry_2
_geom_torsion_site_symmetry_3
_geom_torsion_site_symmetry_4
_geom_torsion_publ_flag
K1 O1 C1 C2 56.3(18) . . . . ?
K1 O1 C12 C11 -56.4(18) . . . . ?
K1 O2 C2 C1 44.7(19) . . . . ?
K1 O2 C3 C4 -55.3(17) . . . . ?
K1 O3 C4 C3 -44.1(19) . . . . ?
K1 O3 C5 C6 54.2(18) . . . . ?
K1 O4 C6 C5 50.0(18) . . . . ?
K1 O4 C7 C8 -46(2) . . . . ?
K1 O5 C8 C7 -54.2(18) . . . . ?
K1 O5 C9 C10 53.0(18) . . . . ?
K1 O6 C10 C9 47.5(19) . . . . ?
K1 O6 C11 C12 -47.1(18) . . . . ?
K1 C3 C4 O3 28.5(13) . . . . ?
K1 C5 C6 O4 -35.7(13) . . . . ?
O1 C1 C2 O2 -70(2) . . . . ?
O2 C3 C4 O3 65(2) . . . . ?
O3 C5 C6 O4 -71(2) . . . . ?
O4 C7 C8 O5 67(2) . . . . ?
O5 C9 C10 O6 -67(2) . . . . ?
O6 C11 C12 O1 70(2) . . . . ?
O8 Re1 O7 K1 -92.0(8) . . . . ?
O9 Re1 O7 K1 26.9(8) . . . . ?
O10 Re1 O7 K1 146.0(7) . . . . ?
C1 O1 C12 C11 -178.3(17) . . . . ?
C2 O2 C3 K1 -128.9(17) . . . . ?
C2 O2 C3 C4 175.8(16) . . . . ?
C3 O2 C2 C1 172.4(16) . . . . ?
C4 O3 C5 K1 136.2(18) . . . . ?
C4 O3 C5 C6 -169.6(16) . . . . ?
C5 O3 C4 C3 -178.2(16) . . . . ?
C6 O4 C7 C8 -176.9(17) . . . . ?
C7 O4 C6 C5 -175.4(16) . . . . ?
C8 O5 C9 C10 -179.7(17) . . . . ?
C9 O5 C8 C7 176.9(17) . . . . ?
C10 O6 C11 C12 176.4(16) . . . . ?
C11 O6 C10 C9 -177.0(17) . . . . ?
C12 O1 C1 C2 -179.2(16) . . . . ?
